data_7230010
loop_
_publ_author_name
'Liu, Siyu'
'Guo, Mingming'
'Guo, Huadong'
'Sun, Yingying'
'Guo, Xianmin'
'Sun, Shaowen'
'Alexandrov, Eugeny V.'

_publ_section_title
;
 Structural diversity of six metal--organic frameworks from a rigid
 bisimidazole ligand and their adsorption of organic dyes
;
_journal_issue 8
_journal_name_full 'RSC Advances'
_journal_page_first 4039
_journal_paper_doi 10.1039/C7RA11754J
_journal_volume 8
_journal_year 2018
_chemical_formula_moiety 'C66 H42 Cd2 F12 N8 O9'
_chemical_formula_sum 'C66 H42 Cd2 F12 N8 O9'
_chemical_formula_weight 1543.88
_chemical_melting_point ?
_chemical_name_systematic
;
 ?
;
_space_group_IT_number 2
_symmetry_cell_setting triclinic
_symmetry_space_group_name_Hall '-P 1'
_symmetry_space_group_name_H-M 'P -1'
_atom_sites_solution_hydrogens geom
_atom_sites_solution_primary direct
_atom_sites_solution_secondary difmap
_audit_creation_method SHELXL-97
_audit_update_record
;
2017-09-27 deposited with the CCDC.
2018-01-16 downloaded from the CCDC.
;
_cell_angle_alpha 92.2540(10)
_cell_angle_beta 97.6100(10)
_cell_angle_gamma 92.0170(10)
_cell_formula_units_Z 1
_cell_length_a 9.9983(5)
_cell_length_b 10.2280(5)
_cell_length_c 14.6829(8)
_cell_measurement_reflns_used 7350
_cell_measurement_temperature 293(2)
_cell_measurement_theta_max 28.30
_cell_measurement_theta_min 1.40
_cell_volume 1485.90(13)
_computing_cell_refinement 'Bruker SMART'
_computing_data_collection 'Bruker SMART'
_computing_data_reduction 'Bruker SAINT'
_computing_molecular_graphics SHELXP-97
_computing_publication_material SHELXTL
_computing_structure_refinement 'SHELXL-97 (Sheldrick, 1997)'
_computing_structure_solution 'SHELXS-97 (Sheldrick, 1990)'
_diffrn_ambient_temperature 293(2)
_diffrn_detector_area_resol_mean 9.00cm
_diffrn_measured_fraction_theta_full 0.992
_diffrn_measured_fraction_theta_max 0.992
_diffrn_measurement_device_type 'CCD area detector'
_diffrn_measurement_method 'phi and omega scans'
_diffrn_radiation_monochromator graphite
_diffrn_radiation_source 'fine-focus sealed tube'
_diffrn_radiation_type MoK\a
_diffrn_radiation_wavelength 0.71073
_diffrn_reflns_av_R_equivalents 0.0170
_diffrn_reflns_av_sigmaI/netI 0.0387
_diffrn_reflns_limit_h_max 13
_diffrn_reflns_limit_h_min -9
_diffrn_reflns_limit_k_max 13
_diffrn_reflns_limit_k_min -12
_diffrn_reflns_limit_l_max 19
_diffrn_reflns_limit_l_min -19
_diffrn_reflns_number 10967
_diffrn_reflns_theta_full 28.30
_diffrn_reflns_theta_max 28.30
_diffrn_reflns_theta_min 1.40
_diffrn_standards_decay_% none
_diffrn_standards_interval_count none
_diffrn_standards_interval_time none
_diffrn_standards_number none
_exptl_absorpt_coefficient_mu 0.822
_exptl_absorpt_correction_T_max 0.860
_exptl_absorpt_correction_T_min 0.831
_exptl_absorpt_correction_type empirical
_exptl_absorpt_process_details SADABS
_exptl_crystal_colour colorless
_exptl_crystal_density_diffrn 1.725
_exptl_crystal_density_method 'not measured'
_exptl_crystal_description block
_exptl_crystal_F_000 770
_exptl_crystal_size_max 0.23
_exptl_crystal_size_mid 0.19
_exptl_crystal_size_min 0.18
_refine_diff_density_max 1.112
_refine_diff_density_min -0.634
_refine_diff_density_rms 0.081
_refine_ls_extinction_method none
_refine_ls_goodness_of_fit_ref 1.025
_refine_ls_hydrogen_treatment constr
_refine_ls_matrix_type full
_refine_ls_number_parameters 437
_refine_ls_number_reflns 7350
_refine_ls_number_restraints 0
_refine_ls_restrained_S_all 1.025
_refine_ls_R_factor_all 0.0484
_refine_ls_R_factor_gt 0.0352
_refine_ls_shift/su_max 0.001
_refine_ls_shift/su_mean 0.000
_refine_ls_structure_factor_coef Fsqd
_refine_ls_weighting_details 'calc w=1/[\s^2^(Fo^2^)+(0.0366P)^2^+1.0203P] where P=(Fo^2^+2Fc^2^)/3'
_refine_ls_weighting_scheme calc
_refine_ls_wR_factor_gt 0.0744
_refine_ls_wR_factor_ref 0.0814
_reflns_number_gt 6142
_reflns_number_total 7350
_reflns_threshold_expression >2sigma(I)
_cod_data_source_file c7ra11754j2.cif
_cod_data_source_block 4
_cod_depositor_comments
;
The following automatic conversions were performed:

'_chemical_melting_point' value 'not measured' was changed to '?' -
the value is undefined or not given.

Automatic conversion script
Id: cif_fix_values 4973 2017-02-22 13:04:09Z antanas 
;
_cod_original_sg_symbol_H-M p-1
_cod_database_code 7230010

loop_
_symmetry_equiv_pos_as_xyz
'x, y, z'
'-x, -y, -z'

loop_
_atom_site_label
_atom_site_type_symbol
_atom_site_fract_x
_atom_site_fract_y
_atom_site_fract_z
_atom_site_U_iso_or_equiv
_atom_site_adp_type
_atom_site_occupancy
_atom_site_symmetry_multiplicity
_atom_site_calc_flag
_atom_site_refinement_flags
C1 C 0.8589(3) 0.1567(2) 0.34523(16) 0.0214(5) Uani 1 1 d .
C2 C 0.7868(2) 0.1903(2) 0.42614(16) 0.0192(5) Uani 1 1 d .
C3 C 0.8070(2) 0.1181(2) 0.50493(16) 0.0195(5) Uani 1 1 d .
H3 H 0.8726 0.0557 0.5104 0.023 Uiso 1 1 calc R
C4 C 0.7291(2) 0.1394(2) 0.57531(16) 0.0189(5) Uani 1 1 d .
H4 H 0.7426 0.0902 0.6275 0.023 Uiso 1 1 calc R
C5 C 0.6310(2) 0.2334(2) 0.56884(15) 0.0176(4) Uani 1 1 d .
C6 C 0.6155(2) 0.3091(2) 0.49155(16) 0.0212(5) Uani 1 1 d .
H6 H 0.5530 0.3746 0.4873 0.025 Uiso 1 1 calc R
C7 C 0.6924(2) 0.2873(2) 0.42110(16) 0.0218(5) Uani 1 1 d .
H7 H 0.6808 0.3382 0.3697 0.026 Uiso 1 1 calc R
C8 C 0.5333(2) 0.2380(2) 0.64194(15) 0.0178(5) Uani 1 1 d .
C9 C 0.4726(3) 0.3742(2) 0.65208(17) 0.0246(5) Uani 1 1 d .
C10 C 0.4174(2) 0.1381(2) 0.60543(17) 0.0224(5) Uani 1 1 d .
C11 C 0.6031(3) 0.2058(2) 0.73782(15) 0.0209(5) Uani 1 1 d .
C12 C 0.7252(3) 0.2706(3) 0.77009(17) 0.0263(5) Uani 1 1 d .
H12 H 0.7631 0.3297 0.7333 0.032 Uiso 1 1 calc R
C13 C 0.7913(3) 0.2480(3) 0.85678(18) 0.0341(6) Uani 1 1 d .
H13 H 0.8725 0.2931 0.8781 0.041 Uiso 1 1 calc R
C14 C 0.7371(3) 0.1583(3) 0.91198(18) 0.0353(7) Uani 1 1 d .
C15 C 0.6151(3) 0.0946(3) 0.88044(18) 0.0360(7) Uani 1 1 d .
H15 H 0.5780 0.0349 0.9172 0.043 Uiso 1 1 calc R
C16 C 0.5468(3) 0.1185(3) 0.79444(17) 0.0288(6) Uani 1 1 d .
H16 H 0.4635 0.0763 0.7745 0.035 Uiso 1 1 calc R
C17 C 0.8090(4) 0.1307(4) 1.0054(2) 0.0469(9) Uani 1 1 d .
C18 C 0.8436(3) -0.2283(3) 0.14459(19) 0.0345(6) Uani 1 1 d .
H18 H 0.7997 -0.2196 0.0853 0.041 Uiso 1 1 calc R
C19 C 0.8552(3) -0.3419(3) 0.1880(2) 0.0357(7) Uani 1 1 d .
H19 H 0.8226 -0.4245 0.1648 0.043 Uiso 1 1 calc R
C20 C 0.9534(2) -0.1805(2) 0.27829(18) 0.0240(5) Uani 1 1 d .
H20 H 1.0000 -0.1342 0.3293 0.029 Uiso 1 1 calc R
C21 C 0.9586(3) -0.3955(2) 0.34795(18) 0.0255(5) Uani 1 1 d .
C22 C 1.0212(3) -0.5140(3) 0.33040(19) 0.0297(6) Uani 1 1 d .
H22 H 1.0376 -0.5377 0.2712 0.036 Uiso 1 1 calc R
C23 C 1.0571(3) -0.5929(2) 0.4014(2) 0.0292(6) Uani 1 1 d .
H23 H 1.0994 -0.6703 0.3902 0.035 Uiso 1 1 calc R
C24 C 0.9331(3) -0.3593(2) 0.43399(19) 0.0261(5) Uani 1 1 d .
H24 H 0.8921 -0.2807 0.4438 0.031 Uiso 1 1 calc R
C25 C 0.9684(3) -0.4401(2) 0.50848(18) 0.0243(5) Uani 1 1 d .
C26 C 1.2442(3) 0.1661(3) 0.26893(18) 0.0296(6) Uani 1 1 d .
H26 H 1.2357 0.1297 0.3250 0.035 Uiso 1 1 calc R
C27 C 1.3566(3) 0.2301(3) 0.24845(19) 0.0312(6) Uani 1 1 d .
H27 H 1.4380 0.2451 0.2867 0.037 Uiso 1 1 calc R
C28 C 1.1972(3) 0.2254(3) 0.13023(19) 0.0350(6) Uani 1 1 d .
H28 H 1.1516 0.2383 0.0721 0.042 Uiso 1 1 calc R
C29 C 1.4084(3) 0.3454(3) 0.10714(19) 0.0291(6) Uani 1 1 d .
C30 C 1.3505(3) 0.4374(3) 0.05107(19) 0.0296(6) Uani 1 1 d .
H30 H 1.2588 0.4518 0.0487 0.035 Uiso 1 1 calc R
C31 C 1.4297(3) 0.5107(3) -0.00331(19) 0.0283(6) Uani 1 1 d .
C32 C 1.5476(3) 0.3230(3) 0.1144(2) 0.0323(6) Uani 1 1 d .
H32 H 1.5854 0.2607 0.1534 0.039 Uiso 1 1 calc R
C33 C 1.6263(3) 0.3944(3) 0.0633(2) 0.0320(6) Uani 1 1 d .
H33 H 1.7183 0.3803 0.0681 0.038 Uiso 1 1 calc R
N1 N 0.9061(2) -0.1273(2) 0.20089(14) 0.0263(5) Uani 1 1 d .
N2 N 0.9255(2) -0.3105(2) 0.27399(15) 0.0263(5) Uani 1 1 d .
N3 N 1.1448(2) 0.1627(2) 0.19498(14) 0.0285(5) Uani 1 1 d .
N4 N 1.3258(2) 0.2684(2) 0.15952(15) 0.0291(5) Uani 1 1 d .
O1 O 0.80433(19) 0.19264(19) 0.26731(12) 0.0293(4) Uani 1 1 d .
O2 O 0.96351(18) 0.09381(17) 0.35704(11) 0.0244(4) Uani 1 1 d .
O3 O 0.9071(2) 0.2058(3) 1.03860(15) 0.0642(8) Uani 1 1 d .
O4 O 0.7667(3) 0.0381(3) 1.04771(16) 0.0658(8) Uani 1 1 d .
Cd1 Cd 0.92924(2) 0.08629(2) 0.177105(12) 0.02560(6) Uani 1 1 d .
F1 F 0.56934(16) 0.46993(14) 0.66017(11) 0.0314(3) Uani 1 1 d .
F2 F 0.41029(17) 0.38466(15) 0.72674(11) 0.0351(4) Uani 1 1 d .
F3 F 0.38165(15) 0.40152(14) 0.58052(11) 0.0304(3) Uani 1 1 d .
F4 F 0.31218(15) 0.14332(15) 0.65322(11) 0.0301(3) Uani 1 1 d .
F5 F 0.36719(15) 0.15715(15) 0.51758(10) 0.0288(3) Uani 1 1 d .
F6 F 0.46101(15) 0.01626(13) 0.60797(10) 0.0260(3) Uani 1 1 d .
OW1 O 0.9926(9) 0.4686(8) 0.0415(5) 0.107(2) Uiso 0.50 1 d P

loop_
_atom_site_aniso_label
_atom_site_aniso_U_11
_atom_site_aniso_U_22
_atom_site_aniso_U_33
_atom_site_aniso_U_23
_atom_site_aniso_U_13
_atom_site_aniso_U_12
C1 0.0245(13) 0.0234(12) 0.0169(11) 0.0000(9) 0.0064(10) -0.0039(10)
C2 0.0190(12) 0.0215(11) 0.0171(11) 0.0006(9) 0.0035(9) -0.0048(9)
C3 0.0192(12) 0.0205(11) 0.0183(11) -0.0002(9) 0.0011(9) 0.0002(9)
C4 0.0196(12) 0.0202(11) 0.0170(11) 0.0039(9) 0.0015(9) 0.0005(9)
C5 0.0183(11) 0.0190(11) 0.0149(10) 0.0006(8) 0.0013(9) -0.0020(9)
C6 0.0226(12) 0.0206(11) 0.0212(12) 0.0050(9) 0.0038(10) 0.0042(9)
C7 0.0235(13) 0.0232(12) 0.0194(11) 0.0075(9) 0.0035(10) -0.0003(10)
C8 0.0174(11) 0.0201(11) 0.0164(11) 0.0027(9) 0.0034(9) -0.0001(9)
C9 0.0247(13) 0.0241(12) 0.0263(13) 0.0018(10) 0.0070(10) 0.0041(10)
C10 0.0199(12) 0.0269(13) 0.0209(12) 0.0045(10) 0.0037(9) 0.0000(10)
C11 0.0239(12) 0.0268(12) 0.0130(10) 0.0004(9) 0.0045(9) 0.0062(10)
C12 0.0228(13) 0.0380(14) 0.0181(12) -0.0033(10) 0.0039(10) 0.0019(11)
C13 0.0220(13) 0.0568(18) 0.0221(13) -0.0124(12) 0.0006(11) 0.0078(12)
C14 0.0384(16) 0.0524(18) 0.0162(12) -0.0020(12) 0.0040(11) 0.0192(14)
C15 0.0511(19) 0.0401(16) 0.0188(13) 0.0073(11) 0.0078(12) 0.0093(14)
C16 0.0336(15) 0.0329(14) 0.0204(12) 0.0042(10) 0.0048(11) -0.0001(11)
C17 0.045(2) 0.076(2) 0.0202(14) -0.0076(15) 0.0008(13) 0.0301(18)
C18 0.0305(15) 0.0494(18) 0.0222(13) -0.0073(12) 0.0022(11) -0.0012(13)
C19 0.0335(16) 0.0407(16) 0.0310(15) -0.0124(12) 0.0041(12) -0.0084(13)
C20 0.0175(12) 0.0292(13) 0.0252(12) -0.0018(10) 0.0036(10) -0.0004(10)
C21 0.0213(13) 0.0222(12) 0.0335(14) -0.0031(10) 0.0082(11) -0.0063(10)
C22 0.0323(15) 0.0255(13) 0.0330(14) -0.0063(11) 0.0140(12) -0.0047(11)
C23 0.0304(14) 0.0200(12) 0.0395(15) -0.0052(11) 0.0160(12) -0.0009(10)
C24 0.0214(13) 0.0193(12) 0.0387(15) -0.0046(10) 0.0106(11) -0.0007(10)
C25 0.0200(12) 0.0181(12) 0.0352(14) -0.0043(10) 0.0086(11) -0.0052(10)
C26 0.0361(15) 0.0263(13) 0.0250(13) -0.0014(10) -0.0016(11) 0.0071(11)
C27 0.0332(15) 0.0263(13) 0.0307(14) -0.0023(11) -0.0070(12) 0.0014(11)
C28 0.0272(15) 0.0563(19) 0.0212(13) -0.0007(12) 0.0034(11) -0.0025(13)
C29 0.0259(14) 0.0329(14) 0.0276(13) -0.0068(11) 0.0035(11) -0.0019(11)
C30 0.0226(13) 0.0331(14) 0.0321(14) -0.0081(11) 0.0037(11) 0.0002(11)
C31 0.0255(14) 0.0272(13) 0.0309(14) -0.0094(11) 0.0020(11) -0.0009(11)
C32 0.0289(15) 0.0305(14) 0.0359(15) -0.0034(12) -0.0007(12) 0.0017(11)
C33 0.0226(13) 0.0330(14) 0.0388(16) -0.0062(12) -0.0001(12) 0.0021(11)
N1 0.0223(11) 0.0380(12) 0.0192(10) 0.0002(9) 0.0044(8) 0.0037(9)
N2 0.0233(11) 0.0267(11) 0.0291(11) -0.0042(9) 0.0064(9) -0.0031(9)
N3 0.0251(12) 0.0417(13) 0.0189(10) -0.0001(9) 0.0036(9) 0.0022(10)
N4 0.0264(12) 0.0343(12) 0.0254(11) -0.0038(9) 0.0020(9) -0.0014(9)
O1 0.0326(10) 0.0410(11) 0.0161(8) 0.0030(8) 0.0074(8) 0.0090(8)
O2 0.0250(9) 0.0294(9) 0.0204(8) 0.0009(7) 0.0084(7) 0.0021(7)
O3 0.0325(13) 0.136(3) 0.0239(11) 0.0080(14) 0.0003(10) 0.0120(15)
O4 0.102(2) 0.0651(17) 0.0256(12) 0.0090(12) -0.0148(13) 0.0214(16)
Cd1 0.02617(10) 0.03777(11) 0.01402(9) 0.00457(7) 0.00481(7) 0.00576(8)
F1 0.0348(9) 0.0199(7) 0.0403(9) -0.0018(6) 0.0093(7) -0.0007(6)
F2 0.0432(10) 0.0337(8) 0.0337(9) 0.0023(7) 0.0215(8) 0.0120(7)
F3 0.0264(8) 0.0309(8) 0.0358(9) 0.0108(7) 0.0057(7) 0.0102(6)
F4 0.0198(7) 0.0383(9) 0.0341(8) 0.0053(7) 0.0097(6) -0.0024(6)
F5 0.0249(8) 0.0371(9) 0.0222(7) 0.0043(6) -0.0046(6) -0.0038(6)
F6 0.0279(8) 0.0206(7) 0.0291(8) 0.0013(6) 0.0031(6) -0.0032(6)

loop_
_atom_type_symbol
_atom_type_description
_atom_type_scat_dispersion_real
_atom_type_scat_dispersion_imag
_atom_type_scat_source
C C 0.0033 0.0016 'International Tables Vol C Tables 4.2.6.8 and 6.1.1.4'
H H 0.0000 0.0000 'International Tables Vol C Tables 4.2.6.8 and 6.1.1.4'
N N 0.0061 0.0033 'International Tables Vol C Tables 4.2.6.8 and 6.1.1.4'
O O 0.0106 0.0060 'International Tables Vol C Tables 4.2.6.8 and 6.1.1.4'
Cd Cd -0.8075 1.2024 'International Tables Vol C Tables 4.2.6.8 and 6.1.1.4'
F F 0.0171 0.0103 'International Tables Vol C Tables 4.2.6.8 and 6.1.1.4'

loop_
_geom_angle_atom_site_label_1
_geom_angle_atom_site_label_2
_geom_angle_atom_site_label_3
_geom_angle
_geom_angle_site_symmetry_1
_geom_angle_site_symmetry_3
O2 C1 O1 124.3(2) . .
O2 C1 C2 119.4(2) . .
O1 C1 C2 116.3(2) . .
O2 C1 Cd1 71.44(13) . .
O1 C1 Cd1 53.22(12) . .
C2 C1 Cd1 166.41(17) . .
C7 C2 C3 119.1(2) . .
C7 C2 C1 120.7(2) . .
C3 C2 C1 120.1(2) . .
C4 C3 C2 120.0(2) . .
C4 C3 H3 120.0 . .
C2 C3 H3 120.0 . .
C3 C4 C5 120.9(2) . .
C3 C4 H4 119.6 . .
C5 C4 H4 119.6 . .
C6 C5 C4 118.7(2) . .
C6 C5 C8 122.6(2) . .
C4 C5 C8 118.32(19) . .
C7 C6 C5 120.4(2) . .
C7 C6 H6 119.8 . .
C5 C6 H6 119.8 . .
C6 C7 C2 120.9(2) . .
C6 C7 H7 119.6 . .
C2 C7 H7 119.6 . .
C11 C8 C5 112.18(19) . .
C11 C8 C10 112.26(19) . .
C5 C8 C10 104.96(18) . .
C11 C8 C9 106.79(19) . .
C5 C8 C9 112.43(18) . .
C10 C8 C9 108.25(19) . .
F2 C9 F3 106.5(2) . .
F2 C9 F1 107.0(2) . .
F3 C9 F1 106.81(19) . .
F2 C9 C8 111.70(19) . .
F3 C9 C8 113.4(2) . .
F1 C9 C8 111.1(2) . .
F6 C10 F4 107.79(19) . .
F6 C10 F5 106.9(2) . .
F4 C10 F5 105.91(19) . .
F6 C10 C8 110.56(19) . .
F4 C10 C8 113.2(2) . .
F5 C10 C8 112.16(19) . .
C12 C11 C16 119.0(2) . .
C12 C11 C8 117.8(2) . .
C16 C11 C8 123.1(2) . .
C11 C12 C13 120.5(3) . .
C11 C12 H12 119.7 . .
C13 C12 H12 119.7 . .
C12 C13 C14 120.4(3) . .
C12 C13 H13 119.8 . .
C14 C13 H13 119.8 . .
C15 C14 C13 119.2(3) . .
C15 C14 C17 119.7(3) . .
C13 C14 C17 121.1(3) . .
C14 C15 C16 120.8(3) . .
C14 C15 H15 119.6 . .
C16 C15 H15 119.6 . .
C15 C16 C11 120.1(3) . .
C15 C16 H16 120.0 . .
C11 C16 H16 120.0 . .
O4 C17 O3 122.9(3) . .
O4 C17 C14 119.1(3) . .
O3 C17 C14 118.0(3) . .
O4 C17 Cd1 60.33(17) . 1_556
O3 C17 Cd1 62.53(17) . 1_556
C14 C17 Cd1 177.4(2) . 1_556
C19 C18 N1 110.0(3) . .
C19 C18 H18 125.0 . .
N1 C18 H18 125.0 . .
C18 C19 N2 105.9(2) . .
C18 C19 H19 127.0 . .
N2 C19 H19 127.0 . .
N1 C20 N2 111.2(2) . .
N1 C20 H20 124.4 . .
N2 C20 H20 124.4 . .
C24 C21 C22 121.4(2) . .
C24 C21 N2 119.6(2) . .
C22 C21 N2 119.0(2) . .
C23 C22 C21 119.0(2) . .
C23 C22 H22 120.5 . .
C21 C22 H22 120.5 . .
C22 C23 C25 121.5(2) . 2_746
C22 C23 H23 119.2 . .
C25 C23 H23 119.2 2_746 .
C21 C24 C25 120.5(2) . .
C21 C24 H24 119.8 . .
C25 C24 H24 119.8 . .
C23 C25 C24 122.5(2) 2_746 .
C23 C25 C25 119.0(3) 2_746 2_746
C24 C25 C25 118.5(3) . 2_746
C27 C26 N3 110.1(2) . .
C27 C26 H26 124.9 . .
N3 C26 H26 124.9 . .
C26 C27 N4 106.0(2) . .
C26 C27 H27 127.0 . .
N4 C27 H27 127.0 . .
N3 C28 N4 111.2(2) . .
N3 C28 H28 124.4 . .
N4 C28 H28 124.4 . .
C30 C29 C32 121.7(3) . .
C30 C29 N4 119.5(2) . .
C32 C29 N4 118.8(3) . .
C29 C30 C31 120.2(3) . .
C29 C30 H30 119.9 . .
C31 C30 H30 119.9 . .
C30 C31 C33 122.2(2) . 2_865
C30 C31 C31 118.8(3) . 2_865
C33 C31 C31 119.1(3) 2_865 2_865
C33 C32 C29 119.0(3) . .
C33 C32 H32 120.5 . .
C29 C32 H32 120.5 . .
C32 C33 C31 121.3(3) . 2_865
C32 C33 H33 119.4 . .
C31 C33 H33 119.4 2_865 .
C20 N1 C18 105.8(2) . .
C20 N1 Cd1 123.52(18) . .
C18 N1 Cd1 130.67(18) . .
C20 N2 C19 107.1(2) . .
C20 N2 C21 124.9(2) . .
C19 N2 C21 127.9(2) . .
C28 N3 C26 105.7(2) . .
C28 N3 Cd1 122.49(19) . .
C26 N3 Cd1 131.67(18) . .
C28 N4 C27 106.9(2) . .
C28 N4 C29 124.9(2) . .
C27 N4 C29 128.0(2) . .
C1 O1 Cd1 99.38(15) . .
C1 O2 Cd1 81.79(13) . .
C17 O3 Cd1 89.8(2) . 1_556
C17 O4 Cd1 92.3(2) . 1_556
O1 Cd1 N1 107.80(7) . .
O1 Cd1 N3 112.79(8) . .
N1 Cd1 N3 113.77(8) . .
O1 Cd1 O4 99.97(9) . 1_554
N1 Cd1 O4 84.33(9) . 1_554
N3 Cd1 O4 133.54(9) . 1_554
O1 Cd1 O3 104.12(8) . 1_554
N1 Cd1 O3 131.81(9) . 1_554
N3 Cd1 O3 84.72(8) . 1_554
O4 Cd1 O3 55.00(10) 1_554 1_554
O1 Cd1 O2 54.06(6) . .
N1 Cd1 O2 80.22(7) . .
N3 Cd1 O2 83.86(7) . .
O4 Cd1 O2 142.56(8) 1_554 .
O3 Cd1 O2 147.80(9) 1_554 .
O1 Cd1 C17 103.47(8) . 1_554
N1 Cd1 C17 108.58(10) . 1_554
N3 Cd1 C17 109.86(10) . 1_554
O4 Cd1 C17 27.34(11) 1_554 1_554
O3 Cd1 C17 27.66(11) 1_554 1_554
O2 Cd1 C17 157.46(7) . 1_554
O1 Cd1 C1 27.40(7) . .
N1 Cd1 C1 92.70(7) . .
N3 Cd1 C1 100.36(7) . .
O4 Cd1 C1 122.09(9) 1_554 .
O3 Cd1 C1 128.95(9) 1_554 .
O2 Cd1 C1 26.77(6) . .
C17 Cd1 C1 130.69(8) 1_554 .

loop_
_geom_bond_atom_site_label_1
_geom_bond_atom_site_label_2
_geom_bond_distance
_geom_bond_site_symmetry_2
C1 O2 1.243(3) .
C1 O1 1.274(3) .
C1 C2 1.504(3) .
C1 Cd1 2.732(2) .
C2 C7 1.390(3) .
C2 C3 1.393(3) .
C3 C4 1.389(3) .
C3 H3 0.9300 .
C4 C5 1.395(3) .
C4 H4 0.9300 .
C5 C6 1.393(3) .
C5 C8 1.544(3) .
C6 C7 1.384(3) .
C6 H6 0.9300 .
C7 H7 0.9300 .
C8 C11 1.539(3) .
C8 C10 1.544(3) .
C8 C9 1.549(3) .
C9 F2 1.334(3) .
C9 F3 1.341(3) .
C9 F1 1.342(3) .
C10 F6 1.335(3) .
C10 F4 1.341(3) .
C10 F5 1.345(3) .
C11 C12 1.386(4) .
C11 C16 1.397(3) .
C12 C13 1.386(4) .
C12 H12 0.9300 .
C13 C14 1.390(4) .
C13 H13 0.9300 .
C14 C15 1.378(5) .
C14 C17 1.504(4) .
C15 C16 1.389(4) .
C15 H15 0.9300 .
C16 H16 0.9300 .
C17 O4 1.245(5) .
C17 O3 1.257(5) .
C17 Cd1 2.708(3) 1_556
C18 C19 1.348(4) .
C18 N1 1.376(4) .
C18 H18 0.9300 .
C19 N2 1.382(4) .
C19 H19 0.9300 .
C20 N1 1.317(3) .
C20 N2 1.346(3) .
C20 H20 0.9300 .
C21 C24 1.362(4) .
C21 C22 1.413(4) .
C21 N2 1.430(3) .
C22 C23 1.362(4) .
C22 H22 0.9300 .
C23 C25 1.411(4) 2_746
C23 H23 0.9300 .
C24 C25 1.412(4) .
C24 H24 0.9300 .
C25 C23 1.411(4) 2_746
C25 C25 1.425(5) 2_746
C26 C27 1.355(4) .
C26 N3 1.369(3) .
C26 H26 0.9300 .
C27 N4 1.377(3) .
C27 H27 0.9300 .
C28 N3 1.321(3) .
C28 N4 1.352(4) .
C28 H28 0.9300 .
C29 C30 1.368(4) .
C29 C32 1.409(4) .
C29 N4 1.437(4) .
C30 C31 1.414(4) .
C30 H30 0.9300 .
C31 C33 1.417(4) 2_865
C31 C31 1.422(5) 2_865
C32 C33 1.369(4) .
C32 H32 0.9300 .
C33 C31 1.417(4) 2_865
C33 H33 0.9300 .
N1 Cd1 2.235(2) .
N3 Cd1 2.245(2) .
O1 Cd1 2.2175(17) .
O2 Cd1 2.6164(17) .
O3 Cd1 2.403(3) 1_556
O4 Cd1 2.355(3) 1_556
Cd1 O4 2.355(3) 1_554
Cd1 O3 2.403(3) 1_554
Cd1 C17 2.708(3) 1_554
OW1 OW1 1.423(15) 2_765

loop_
_geom_torsion_atom_site_label_1
_geom_torsion_atom_site_label_2
_geom_torsion_atom_site_label_3
_geom_torsion_atom_site_label_4
_geom_torsion
_geom_torsion_site_symmetry_4
O2 C1 C2 C7 163.2(2) .
O1 C1 C2 C7 -18.9(3) .
Cd1 C1 C2 C7 -55.8(8) .
O2 C1 C2 C3 -21.4(3) .
O1 C1 C2 C3 156.6(2) .
Cd1 C1 C2 C3 119.6(7) .
C7 C2 C3 C4 2.9(4) .
C1 C2 C3 C4 -172.7(2) .
C2 C3 C4 C5 -0.6(4) .
C3 C4 C5 C6 -2.1(4) .
C3 C4 C5 C8 170.8(2) .
C4 C5 C6 C7 2.6(4) .
C8 C5 C6 C7 -170.0(2) .
C5 C6 C7 C2 -0.3(4) .
C3 C2 C7 C6 -2.4(4) .
C1 C2 C7 C6 173.1(2) .
C6 C5 C8 C11 -151.4(2) .
C4 C5 C8 C11 36.0(3) .
C6 C5 C8 C10 86.5(3) .
C4 C5 C8 C10 -86.2(2) .
C6 C5 C8 C9 -31.0(3) .
C4 C5 C8 C9 156.3(2) .
C11 C8 C9 F2 -44.3(3) .
C5 C8 C9 F2 -167.8(2) .
C10 C8 C9 F2 76.7(2) .
C11 C8 C9 F3 -164.67(19) .
C5 C8 C9 F3 71.9(3) .
C10 C8 C9 F3 -43.6(3) .
C11 C8 C9 F1 75.0(2) .
C5 C8 C9 F1 -48.4(3) .
C10 C8 C9 F1 -163.89(19) .
C11 C8 C10 F6 -53.5(2) .
C5 C8 C10 F6 68.7(2) .
C9 C8 C10 F6 -171.08(18) .
C11 C8 C10 F4 67.6(2) .
C5 C8 C10 F4 -170.30(18) .
C9 C8 C10 F4 -50.0(2) .
C11 C8 C10 F5 -172.63(18) .
C5 C8 C10 F5 -50.5(2) .
C9 C8 C10 F5 69.7(2) .
C5 C8 C11 C12 49.0(3) .
C10 C8 C11 C12 166.9(2) .
C9 C8 C11 C12 -74.6(3) .
C5 C8 C11 C16 -133.4(2) .
C10 C8 C11 C16 -15.5(3) .
C9 C8 C11 C16 103.0(3) .
C16 C11 C12 C13 0.8(4) .
C8 C11 C12 C13 178.5(2) .
C11 C12 C13 C14 1.1(4) .
C12 C13 C14 C15 -1.6(4) .
C12 C13 C14 C17 178.8(3) .
C13 C14 C15 C16 0.4(4) .
C17 C14 C15 C16 180.0(3) .
C14 C15 C16 C11 1.5(4) .
C12 C11 C16 C15 -2.0(4) .
C8 C11 C16 C15 -179.7(2) .
C15 C14 C17 O4 9.7(4) .
C13 C14 C17 O4 -170.7(3) .
C15 C14 C17 O3 -168.0(3) .
C13 C14 C17 O3 11.6(4) .
C15 C14 C17 Cd1 -67(7) 1_556
C13 C14 C17 Cd1 112(6) 1_556
N1 C18 C19 N2 0.7(3) .
C24 C21 C22 C23 -0.3(4) .
N2 C21 C22 C23 177.7(2) .
C21 C22 C23 C25 0.9(4) 2_746
C22 C21 C24 C25 -0.2(4) .
N2 C21 C24 C25 -178.2(2) .
C21 C24 C25 C23 -179.5(3) 2_746
C21 C24 C25 C25 0.2(4) 2_746
N3 C26 C27 N4 0.5(3) .
C32 C29 C30 C31 1.7(4) .
N4 C29 C30 C31 -177.8(2) .
C29 C30 C31 C33 179.1(3) 2_865
C29 C30 C31 C31 -1.6(4) 2_865
C30 C29 C32 C33 -0.7(4) .
N4 C29 C32 C33 178.7(2) .
C29 C32 C33 C31 -0.3(4) 2_865
N2 C20 N1 C18 0.7(3) .
N2 C20 N1 Cd1 -179.94(15) .
C19 C18 N1 C20 -0.8(3) .
C19 C18 N1 Cd1 179.82(19) .
N1 C20 N2 C19 -0.2(3) .
N1 C20 N2 C21 -177.5(2) .
C18 C19 N2 C20 -0.3(3) .
C18 C19 N2 C21 176.8(2) .
C24 C21 N2 C20 45.6(4) .
C22 C21 N2 C20 -132.5(3) .
C24 C21 N2 C19 -131.1(3) .
C22 C21 N2 C19 50.8(4) .
N4 C28 N3 C26 0.2(3) .
N4 C28 N3 Cd1 176.26(17) .
C27 C26 N3 C28 -0.4(3) .
C27 C26 N3 Cd1 -175.99(18) .
N3 C28 N4 C27 0.1(3) .
N3 C28 N4 C29 -176.8(2) .
C26 C27 N4 C28 -0.3(3) .
C26 C27 N4 C29 176.5(2) .
C30 C29 N4 C28 35.8(4) .
C32 C29 N4 C28 -143.6(3) .
C30 C29 N4 C27 -140.4(3) .
C32 C29 N4 C27 40.1(4) .
O2 C1 O1 Cd1 8.0(3) .
C2 C1 O1 Cd1 -169.85(17) .
O1 C1 O2 Cd1 -6.7(2) .
C2 C1 O2 Cd1 171.0(2) .
O4 C17 O3 Cd1 -0.5(3) 1_556
C14 C17 O3 Cd1 177.1(2) 1_556
O3 C17 O4 Cd1 0.5(3) 1_556
C14 C17 O4 Cd1 -177.1(2) 1_556
C1 O1 Cd1 N1 59.20(17) .
C1 O1 Cd1 N3 -67.24(17) .
C1 O1 Cd1 O4 146.40(16) 1_554
C1 O1 Cd1 O3 -157.40(16) 1_554
C1 O1 Cd1 O2 -3.85(14) .
C1 O1 Cd1 C17 174.11(17) 1_554
C20 N1 Cd1 O1 -68.3(2) .
C18 N1 Cd1 O1 111.0(2) .
C20 N1 Cd1 N3 57.6(2) .
C18 N1 Cd1 N3 -123.1(2) .
C20 N1 Cd1 O4 -166.9(2) 1_554
C18 N1 Cd1 O4 12.3(2) 1_554
C20 N1 Cd1 O3 162.62(18) 1_554
C18 N1 Cd1 O3 -18.1(3) 1_554
C20 N1 Cd1 O2 -21.17(19) .
C18 N1 Cd1 O2 158.1(2) .
C20 N1 Cd1 C17 -179.73(19) 1_554
C18 N1 Cd1 C17 -0.5(2) 1_554
C20 N1 Cd1 C1 -44.9(2) .
C18 N1 Cd1 C1 134.3(2) .
C28 N3 Cd1 O1 -111.6(2) .
C26 N3 Cd1 O1 63.3(2) .
C28 N3 Cd1 N1 125.2(2) .
C26 N3 Cd1 N1 -59.8(2) .
C28 N3 Cd1 O4 19.6(3) 1_554
C26 N3 Cd1 O4 -165.5(2) 1_554
C28 N3 Cd1 O3 -8.5(2) 1_554
C26 N3 Cd1 O3 166.5(2) 1_554
C28 N3 Cd1 O2 -158.4(2) .
C26 N3 Cd1 O2 16.6(2) .
C28 N3 Cd1 C17 3.2(3) 1_554
C26 N3 Cd1 C17 178.2(2) 1_554
C28 N3 Cd1 C1 -137.2(2) .
C26 N3 Cd1 C1 37.8(2) .
C1 O2 Cd1 O1 3.94(14) .
C1 O2 Cd1 N1 -116.60(15) .
C1 O2 Cd1 N3 127.94(15) .
C1 O2 Cd1 O4 -49.56(19) 1_554
C1 O2 Cd1 O3 58.1(2) 1_554
C1 O2 Cd1 C17 -1.2(3) 1_554
O2 C1 Cd1 O1 -173.1(2) .
C2 C1 Cd1 O1 42.3(6) .
O2 C1 Cd1 N1 61.90(14) .
O1 C1 Cd1 N1 -125.04(16) .
C2 C1 Cd1 N1 -82.8(7) .
O2 C1 Cd1 N3 -52.86(15) .
O1 C1 Cd1 N3 120.20(16) .
C2 C1 Cd1 N3 162.5(7) .
O2 C1 Cd1 O4 146.90(14) 1_554
O1 C1 Cd1 O4 -40.04(19) 1_554
C2 C1 Cd1 O4 2.2(7) 1_554
O2 C1 Cd1 O3 -144.43(14) 1_554
O1 C1 Cd1 O3 28.6(2) 1_554
C2 C1 Cd1 O3 70.9(7) 1_554
O1 C1 Cd1 O2 173.1(2) .
C2 C1 Cd1 O2 -144.7(8) .
O2 C1 Cd1 C17 179.37(16) 1_554
O1 C1 Cd1 C17 -7.6(2) 1_554
C2 C1 Cd1 C17 34.7(7) 1_554
